data_2220206
loop_
_publ_author_name
'Akkurt, Mehmet'
'Jarrahpour, Aliasghar'
'Ebrahimi, Edris'
'Gen\,caslan, Mustafa'
'B\"uy\"ukg\"ung\"or, Orhan'

_publ_section_title
;
 4-(9-Anthryl)-1-(1-naphthyl)spiro[azetidine-3,9'-xanthen]-2-one
 <i>n</i>-hexane hemisolvate
;
_journal_coeditor_code HB2859
_journal_issue 12
_journal_name_full 'Acta Crystallographica Section E'
_journal_page_first o2466
_journal_page_last o2467
_journal_paper_doi 10.1107/S1600536808039305
_journal_volume 64
_journal_year 2008
_chemical_formula_iupac 'C39 H25 N O2, 0.5C6 H14'
_chemical_formula_moiety 'C39 H25 N O2, 0.5(C6 H14)'
_chemical_formula_sum 'C42 H32 N O2'
_chemical_formula_weight 582.69
_chemical_name_systematic
;
4-(9-Anthryl)-1-(1-naphthyl)spiro[azetidine-3,9'-xanthen]-2-one n-hexane
hemisolvate
;
_space_group_IT_number 14
_symmetry_cell_setting monoclinic
_symmetry_space_group_name_Hall '-P 2ybc'
_symmetry_space_group_name_H-M 'P 1 21/c 1'
_atom_sites_solution_hydrogens geom
_atom_sites_solution_primary direct
_atom_sites_solution_secondary difmap
_cell_angle_alpha 90
_cell_angle_beta 107.216(3)
_cell_angle_gamma 90
_cell_formula_units_Z 4
_cell_length_a 12.0788(5)
_cell_length_b 14.1379(5)
_cell_length_c 18.6133(8)
_cell_measurement_reflns_used 14824
_cell_measurement_temperature 295(2)
_cell_measurement_theta_max 28.10
_cell_measurement_theta_min 1.44
_cell_volume 3036.2(2)
_computing_cell_refinement 'X-AREA (Stoe & Cie, 2002)'
_computing_data_collection 'X-AREA (Stoe & Cie, 2002)'
_computing_data_reduction 'X-RED32 (Stoe & Cie, 2002)'
_computing_molecular_graphics 'ORTEP-3 (Farrugia, 1997)'
_computing_publication_material 'WinGX (Farrugia, 1999)'
_computing_structure_refinement 'SHELXL97 (Sheldrick, 2008)'
_computing_structure_solution 'SIR97 (Altomare <i>et al.</i>,  1999)'
_diffrn_ambient_temperature 295(2)
_diffrn_detector_area_resol_mean 6.67
_diffrn_measured_fraction_theta_full 0.983
_diffrn_measured_fraction_theta_max 0.983
_diffrn_measurement_device '2-circle goniometer'
_diffrn_measurement_device_type 'Stoe IPDS2'
_diffrn_measurement_method \w
_diffrn_radiation_monochromator 'plane graphite'
_diffrn_radiation_type 'Mo K\a'
_diffrn_radiation_wavelength 0.71073
_diffrn_reflns_av_R_equivalents 0.0774
_diffrn_reflns_av_sigmaI/netI 0.0664
_diffrn_reflns_limit_h_max 15
_diffrn_reflns_limit_h_min -15
_diffrn_reflns_limit_k_max 18
_diffrn_reflns_limit_k_min -18
_diffrn_reflns_limit_l_max 24
_diffrn_reflns_limit_l_min -24
_diffrn_reflns_number 18377
_diffrn_reflns_reduction_process
;
;
_diffrn_reflns_theta_full 27.54
_diffrn_reflns_theta_max 27.54
_diffrn_reflns_theta_min 1.77
_diffrn_standards_number 0
_exptl_absorpt_coefficient_mu 0.077
_exptl_absorpt_correction_T_max 0.980
_exptl_absorpt_correction_T_min 0.959
_exptl_absorpt_correction_type integration
_exptl_absorpt_process_details '(X-RED32; Stoe & Cie, 2002)'
_exptl_crystal_colour orange
_exptl_crystal_density_diffrn 1.275
_exptl_crystal_density_method 'Not Measured'
_exptl_crystal_description prism
_exptl_crystal_F_000 1228
_exptl_crystal_size_max 0.550
_exptl_crystal_size_mid 0.383
_exptl_crystal_size_min 0.260
_refine_diff_density_max 0.382
_refine_diff_density_min -0.344
_refine_ls_extinction_method none
_refine_ls_goodness_of_fit_ref 0.969
_refine_ls_hydrogen_treatment constr
_refine_ls_matrix_type full
_refine_ls_number_parameters 406
_refine_ls_number_reflns 6897
_refine_ls_number_restraints 4
_refine_ls_restrained_S_all 0.976
_refine_ls_R_factor_all 0.1158
_refine_ls_R_factor_gt 0.0634
_refine_ls_shift/su_max 0.000
_refine_ls_shift/su_mean 0.000
_refine_ls_structure_factor_coef Fsqd
_refine_ls_weighting_details 'calc w=1/[\s^2^(Fo^2^)+(0.1P)^2^], where P=(Fo^2^+2Fc^2^)/3'
_refine_ls_weighting_scheme calc
_refine_ls_wR_factor_gt 0.1591
_refine_ls_wR_factor_ref 0.1905
_reflns_number_gt 3841
_reflns_number_total 6897
_reflns_threshold_expression I>2\s(I)
_cod_data_source_file hb2859.cif
_cod_data_source_block I
_cod_original_sg_symbol_H-M 'P 21/c'
_cod_database_code 2220206
_cod_database_fobs_code 2220206

loop_
_symmetry_equiv_pos_site_id
_symmetry_equiv_pos_as_xyz
1 x,y,z
2 -x,1/2+y,1/2-z
3 -x,-y,-z
4 x,1/2-y,1/2+z

loop_
_atom_site_aniso_label
_atom_site_aniso_U_11
_atom_site_aniso_U_22
_atom_site_aniso_U_33
_atom_site_aniso_U_12
_atom_site_aniso_U_13
_atom_site_aniso_U_23
O1 0.0536(9) 0.0634(10) 0.0609(10) -0.0002(7) 0.0158(7) 0.0146(8)
O2 0.0468(11) 0.0959(16) 0.150(2) 0.0110(10) 0.0071(13) 0.0133(16)
N1 0.0468(9) 0.0546(10) 0.0439(9) -0.0002(7) 0.0129(7) 0.0018(8)
C1 0.0463(11) 0.0527(12) 0.0447(10) 0.0017(9) 0.0155(9) 0.0026(10)
C2 0.0436(11) 0.0535(12) 0.0539(12) 0.0055(9) 0.0189(9) 0.0066(10)
C3 0.0511(11) 0.0498(11) 0.0466(11) 0.0030(9) 0.0181(9) 0.0015(9)
C4 0.0488(11) 0.0472(11) 0.0464(11) -0.0014(9) 0.0151(9) -0.0012(9)
C5 0.0489(11) 0.0543(12) 0.0434(10) -0.0036(9) 0.0125(9) -0.0047(10)
C6 0.0658(14) 0.0656(14) 0.0530(12) 0.0109(11) 0.0232(11) -0.0015(11)
C7 0.0691(16) 0.0813(18) 0.0656(15) 0.0170(14) 0.0237(13) -0.0047(14)
C8 0.0684(16) 0.099(2) 0.0720(17) 0.0091(15) 0.0356(14) -0.0082(16)
C9 0.0681(15) 0.0899(19) 0.0597(14) -0.0039(14) 0.0344(13) -0.0037(14)
C10 0.0527(12) 0.0649(14) 0.0477(12) -0.0080(10) 0.0163(10) -0.0041(11)
C11 0.0630(14) 0.0772(16) 0.0465(12) -0.0068(12) 0.0182(11) 0.0036(12)
C12 0.0566(13) 0.0602(13) 0.0485(12) -0.0065(10) 0.0062(10) 0.0042(11)
C13 0.0678(15) 0.0760(17) 0.0581(14) 0.0004(13) 0.0065(12) 0.0148(13)
C14 0.0660(16) 0.0768(18) 0.0745(18) 0.0096(13) 0.0008(13) 0.0178(15)
C15 0.0572(14) 0.0766(18) 0.0805(18) 0.0144(12) 0.0105(13) 0.0041(15)
C16 0.0576(13) 0.0653(14) 0.0631(14) 0.0063(11) 0.0199(11) 0.0072(12)
C17 0.0475(11) 0.0514(12) 0.0518(12) -0.0042(9) 0.0113(9) -0.0002(10)
C18 0.0459(11) 0.0608(13) 0.0548(12) -0.0044(10) 0.0091(10) 0.0104(11)
C19 0.0621(14) 0.0777(17) 0.0620(15) -0.0107(12) 0.0160(12) -0.0105(13)
C20 0.100(2) 0.091(2) 0.0703(18) -0.0270(18) 0.0215(18) -0.0175(16)
C21 0.121(3) 0.100(3) 0.0594(17) -0.038(2) -0.0038(19) 0.0046(18)
C22 0.0737(19) 0.099(3) 0.090(2) -0.0298(19) -0.0274(18) 0.034(2)
C23 0.0497(13) 0.0725(16) 0.0859(18) -0.0034(12) 0.0017(13) 0.0227(15)
C24 0.0568(16) 0.0672(17) 0.143(3) 0.0137(13) 0.0493(19) 0.028(2)
C25 0.079(2) 0.087(3) 0.248(6) 0.0196(19) 0.099(4) 0.023(3)
C26 0.150(4) 0.087(3) 0.266(7) 0.035(3) 0.159(5) 0.030(4)
C27 0.191(5) 0.083(2) 0.151(4) 0.040(3) 0.131(4) 0.019(2)
C28 0.120(3) 0.0764(19) 0.092(2) 0.0296(17) 0.067(2) 0.0136(17)
C29 0.0645(15) 0.0584(14) 0.0864(18) 0.0164(11) 0.0457(14) 0.0202(13)
C30 0.0497(11) 0.0655(14) 0.0422(10) -0.0086(10) 0.0177(9) -0.0053(10)
C31 0.0659(15) 0.0667(15) 0.0646(15) -0.0117(12) 0.0237(12) -0.0070(13)
C32 0.085(2) 0.0829(19) 0.0791(18) -0.0320(17) 0.0381(17) -0.0203(16)
C33 0.0557(15) 0.109(2) 0.0729(17) -0.0250(16) 0.0227(13) -0.0224(17)
C34 0.0469(13) 0.103(2) 0.0591(14) -0.0113(13) 0.0171(11) -0.0092(14)
C35 0.0448(14) 0.130(3) 0.094(2) 0.0001(16) 0.0039(14) -0.001(2)
C36 0.0560(18) 0.119(3) 0.120(3) 0.0200(18) 0.0078(18) 0.013(2)
C37 0.0563(15) 0.087(2) 0.100(2) 0.0097(14) 0.0168(15) 0.0100(17)
C38 0.0501(12) 0.0719(16) 0.0661(15) -0.0005(11) 0.0125(11) 0.0034(13)
C39 0.0468(11) 0.0779(16) 0.0458(11) -0.0050(11) 0.0156(9) -0.0043(11)
C40 0.082(4) 0.103(3) 0.304(12) -0.005(3) -0.038(4) -0.075(5)
C41 0.289(10) 0.270(10) 0.162(5) -0.219(9) 0.126(7) -0.125(6)
C42 0.307(13) 0.164(7) 0.44(2) -0.106(8) -0.042(13) -0.011(10)

loop_
_atom_site_type_symbol
_atom_site_label
_atom_site_fract_x
_atom_site_fract_y
_atom_site_fract_z
_atom_site_U_iso_or_equiv
_atom_site_thermal_displace_type
_atom_site_calc_flag
_atom_site_refinement_flags
_atom_site_occupancy
O O1 0.21163(13) 0.44035(12) 0.32555(9) 0.0596(6) Uani . . 1.000
O O2 0.56246(17) 0.32446(18) 0.51072(19) 0.1023(9) Uani . . 1.000
N N1 0.13718(15) 0.30979(13) 0.37559(10) 0.0486(5) Uani . . 1.000
C C1 0.21747(17) 0.37492(15) 0.36788(12) 0.0475(6) Uani . . 1.000
C C2 0.31704(18) 0.32796(15) 0.42899(13) 0.0494(7) Uani . . 1.000
C C3 0.22029(18) 0.25267(15) 0.43327(12) 0.0484(6) Uani . . 1.000
C C4 0.19808(18) 0.23182(15) 0.50747(12) 0.0473(6) Uani . . 1.000
C C5 0.10584(18) 0.26912(16) 0.53191(12) 0.0491(6) Uani . . 1.000
C C6 0.0271(2) 0.34110(18) 0.49363(14) 0.0603(8) Uani . . 1.000
C C7 -0.0628(2) 0.3706(2) 0.51804(16) 0.0712(9) Uani . . 1.000
C C8 -0.0823(2) 0.3328(2) 0.58264(16) 0.0766(10) Uani . . 1.000
C C9 -0.0094(2) 0.2674(2) 0.62223(15) 0.0692(9) Uani . . 1.000
C C10 0.08760(19) 0.23365(17) 0.59976(12) 0.0548(7) Uani . . 1.000
C C11 0.1614(2) 0.16764(19) 0.64230(13) 0.0618(8) Uani . . 1.000
C C12 0.2579(2) 0.13434(17) 0.62269(13) 0.0571(7) Uani . . 1.000
C C13 0.3353(2) 0.0687(2) 0.66867(15) 0.0699(9) Uani . . 1.000
C C14 0.4275(2) 0.0356(2) 0.64914(17) 0.0768(10) Uani . . 1.000
C C15 0.4477(2) 0.0673(2) 0.58261(17) 0.0736(10) Uani . . 1.000
C C16 0.3756(2) 0.13026(18) 0.53649(15) 0.0616(8) Uani . . 1.000
C C17 0.27561(18) 0.16670(16) 0.55416(13) 0.0510(7) Uani . . 1.000
C C18 0.37023(19) 0.38432(17) 0.49830(13) 0.0551(7) Uani . . 1.000
C C19 0.3051(2) 0.4439(2) 0.52930(15) 0.0678(9) Uani . . 1.000
C C20 0.3522(3) 0.4940(2) 0.59465(18) 0.0879(11) Uani . . 1.000
C C21 0.4670(4) 0.4865(3) 0.63036(19) 0.1001(15) Uani . . 1.000
C C22 0.5360(3) 0.4300(3) 0.6015(2) 0.0987(14) Uani . . 1.000
C C23 0.4880(2) 0.3787(2) 0.53559(18) 0.0733(9) Uani . . 1.000
C C24 0.5246(3) 0.2893(2) 0.4393(3) 0.0847(13) Uani . . 1.000
C C25 0.6081(3) 0.2520(3) 0.4083(4) 0.127(2) Uani . . 1.000
C C26 0.5794(5) 0.2166(3) 0.3394(5) 0.147(3) Uani . . 1.000
C C27 0.4646(5) 0.2160(3) 0.2944(3) 0.124(2) Uani . . 1.000
C C28 0.3790(3) 0.2518(2) 0.32380(19) 0.0884(14) Uani . . 1.000
C C29 0.4081(2) 0.28880(18) 0.39584(16) 0.0647(9) Uani . . 1.000
C C30 0.02468(18) 0.28109(17) 0.33022(12) 0.0516(7) Uani . . 1.000
C C31 0.0011(2) 0.18699(19) 0.32192(15) 0.0648(9) Uani . . 1.000
C C32 -0.1085(3) 0.1549(2) 0.27798(17) 0.0794(11) Uani . . 1.000
C C33 -0.1912(2) 0.2177(3) 0.24441(17) 0.0784(10) Uani . . 1.000
C C34 -0.1725(2) 0.3153(2) 0.25397(14) 0.0694(9) Uani . . 1.000
C C35 -0.2611(2) 0.3819(3) 0.2219(2) 0.0932(13) Uani . . 1.000
C C36 -0.2437(3) 0.4762(3) 0.2340(2) 0.1023(15) Uani . . 1.000
C C37 -0.1373(2) 0.5103(2) 0.27835(19) 0.0825(11) Uani . . 1.000
C C38 -0.0490(2) 0.44851(19) 0.30912(15) 0.0637(8) Uani . . 1.000
C C39 -0.06302(19) 0.35014(19) 0.29768(12) 0.0564(7) Uani . . 1.000
C C40 0.0309(4) 0.0054(4) 0.4689(3) 0.184(4) Uani . . 1.000
C C41 0.1171(7) -0.0660(5) 0.5060(4) 0.228(5) Uani . . 1.000
C C42 0.1800(8) -0.0640(6) 0.4491(7) 0.337(8) Uani . . 1.000
H H3 0.23460 0.19310 0.41060 0.0580 Uiso calc R 1.000
H H6 0.03780 0.36860 0.45080 0.0720 Uiso calc R 1.000
H H7 -0.11250 0.41700 0.49110 0.0850 Uiso calc R 1.000
H H8 -0.14520 0.35280 0.59790 0.0920 Uiso calc R 1.000
H H9 -0.02180 0.24310 0.66560 0.0830 Uiso calc R 1.000
H H11 0.14710 0.14420 0.68540 0.0740 Uiso calc R 1.000
H H13 0.32270 0.04800 0.71300 0.0840 Uiso calc R 1.000
H H14 0.47740 -0.00810 0.67970 0.0920 Uiso calc R 1.000
H H15 0.51170 0.04470 0.56990 0.0880 Uiso calc R 1.000
H H16 0.39120 0.15010 0.49280 0.0740 Uiso calc R 1.000
H H19 0.22630 0.45030 0.50480 0.0810 Uiso calc R 1.000
H H20 0.30560 0.53260 0.61400 0.1060 Uiso calc R 1.000
H H21 0.49940 0.51970 0.67470 0.1200 Uiso calc R 1.000
H H22 0.61500 0.42590 0.62600 0.1190 Uiso calc R 1.000
H H25 0.68560 0.25230 0.43690 0.1530 Uiso calc R 1.000
H H26 0.63670 0.19170 0.32080 0.1760 Uiso calc R 1.000
H H27 0.44510 0.19230 0.24570 0.1490 Uiso calc R 1.000
H H28 0.30190 0.25070 0.29460 0.1060 Uiso calc R 1.000
H H31 0.05780 0.14340 0.34550 0.0780 Uiso calc R 1.000
H H32 -0.12350 0.09040 0.27220 0.0950 Uiso calc R 1.000
H H33 -0.26240 0.19580 0.21420 0.0940 Uiso calc R 1.000
H H35 -0.33280 0.36060 0.19200 0.1120 Uiso calc R 1.000
H H36 -0.30330 0.51840 0.21240 0.1230 Uiso calc R 1.000
H H37 -0.12630 0.57490 0.28700 0.0990 Uiso calc R 1.000
H H38 0.02210 0.47190 0.33830 0.0760 Uiso calc R 1.000
H H40A -0.01690 -0.01330 0.41930 0.2200 Uiso calc R 1.000
H H40B 0.06380 0.06770 0.46750 0.2200 Uiso calc R 1.000
H H41A 0.08250 -0.12720 0.50920 0.2730 Uiso calc R 1.000
H H41B 0.16480 -0.04620 0.55530 0.2730 Uiso calc R 1.000
H H42A 0.24290 -0.10830 0.46270 0.5050 Uiso calc R 1.000
H H42B 0.20990 -0.00150 0.44670 0.5050 Uiso calc R 1.000
H H42C 0.12800 -0.08070 0.40090 0.5050 Uiso calc R 1.000

loop_
_atom_type_symbol
_atom_type_description
_atom_type_scat_dispersion_real
_atom_type_scat_dispersion_imag
_atom_type_scat_source
O O 0.0106 0.0060 'International Tables Vol C Tables 4.2.6.8 and 6.1.1.4'
N N 0.0061 0.0033 'International Tables Vol C Tables 4.2.6.8 and 6.1.1.4'
H H 0.0000 0.0000 'International Tables Vol C Tables 4.2.6.8 and 6.1.1.4'
C C 0.0033 0.0016 'International Tables Vol C Tables 4.2.6.8 and 6.1.1.4'

loop_
_exptl_crystal_face_index_h
_exptl_crystal_face_index_k
_exptl_crystal_face_index_l
_exptl_crystal_face_perp_dist
1 5 3 0.1570
-1 -6 -4 0.1030
4 -1 -4 0.3010
-1 0 1 0.2360
0 -1 1 0.1370
0 1 -1 0.1860
-3 5 0 0.2310
4 -2 -5 0.2680
1 -2 8 0.1840
2 -2 1 0.2770
-1 2 -8 0.1910
7 -2 -1 0.3070
1 3 6 0.1930
0 -3 -5 0.1620
0 -4 1 0.1180
5 -2 -4 0.2730
-1 8 2 0.1690

loop_
_geom_angle_atom_site_label_1
_geom_angle_atom_site_label_2
_geom_angle_atom_site_label_3
_geom_angle_site_symmetry_1
_geom_angle
_geom_angle_publ_flag
C23 O2 C24 . 118.1(3) no
C1 N1 C3 . 95.37(17) no
C1 N1 C30 . 134.79(19) no
C3 N1 C30 . 126.70(18) no
O1 C1 N1 . 132.6(2) no
O1 C1 C2 . 134.2(2) no
N1 C1 C2 . 93.15(17) no
C1 C2 C3 . 84.34(16) no
C1 C2 C18 . 116.82(18) no
C1 C2 C29 . 111.03(19) no
C3 C2 C18 . 116.53(19) no
C3 C2 C29 . 113.94(18) no
C18 C2 C29 . 111.6(2) no
N1 C3 C2 . 87.09(15) no
N1 C3 C4 . 120.35(19) no
C2 C3 C4 . 120.32(18) no
C3 C4 C5 . 125.94(19) no
C3 C4 C17 . 115.10(19) no
C5 C4 C17 . 118.9(2) no
C4 C5 C6 . 124.9(2) no
C4 C5 C10 . 119.4(2) no
C6 C5 C10 . 115.7(2) no
C5 C6 C7 . 122.0(2) no
C6 C7 C8 . 121.6(3) no
C7 C8 C9 . 119.2(2) no
C8 C9 C10 . 122.0(2) no
C5 C10 C9 . 119.4(2) no
C5 C10 C11 . 120.3(2) no
C9 C10 C11 . 120.4(2) no
C10 C11 C12 . 121.8(2) no
C11 C12 C13 . 121.0(2) no
C11 C12 C17 . 118.7(2) no
C13 C12 C17 . 120.3(2) no
C12 C13 C14 . 121.0(2) no
C13 C14 C15 . 119.9(3) no
C14 C15 C16 . 121.3(2) no
C15 C16 C17 . 121.0(2) no
C4 C17 C12 . 120.7(2) no
C4 C17 C16 . 122.8(2) no
C12 C17 C16 . 116.6(2) no
C2 C18 C19 . 122.1(2) no
C2 C18 C23 . 121.2(2) no
C19 C18 C23 . 116.7(2) no
C18 C19 C20 . 122.8(3) no
C19 C20 C21 . 119.3(3) no
C20 C21 C22 . 120.4(3) no
C21 C22 C23 . 120.3(3) no
O2 C23 C18 . 123.0(3) no
O2 C23 C22 . 116.6(3) no
C18 C23 C22 . 120.5(3) no
O2 C24 C25 . 117.6(4) no
O2 C24 C29 . 123.7(3) no
C25 C24 C29 . 118.8(5) no
C24 C25 C26 . 121.7(5) no
C25 C26 C27 . 120.9(6) no
C26 C27 C28 . 118.8(5) no
C27 C28 C29 . 120.7(4) no
C2 C29 C24 . 119.3(3) no
C2 C29 C28 . 121.7(3) no
C24 C29 C28 . 119.0(3) no
N1 C30 C31 . 118.4(2) no
N1 C30 C39 . 120.6(2) no
C31 C30 C39 . 120.9(2) no
C30 C31 C32 . 120.7(2) no
C31 C32 C33 . 119.9(3) no
C32 C33 C34 . 121.5(3) no
C33 C34 C35 . 121.8(3) no
C33 C34 C39 . 120.2(2) no
C35 C34 C39 . 118.0(3) no
C34 C35 C36 . 121.4(3) no
C35 C36 C37 . 120.6(3) no
C36 C37 C38 . 119.8(3) no
C37 C38 C39 . 121.6(2) no
C30 C39 C34 . 116.8(2) no
C30 C39 C38 . 124.5(2) no
C34 C39 C38 . 118.6(2) no
N1 C3 H3 . 109.00 no
C2 C3 H3 . 109.00 no
C4 C3 H3 . 109.00 no
C5 C6 H6 . 119.00 no
C7 C6 H6 . 119.00 no
C6 C7 H7 . 119.00 no
C8 C7 H7 . 119.00 no
C7 C8 H8 . 120.00 no
C9 C8 H8 . 120.00 no
C8 C9 H9 . 119.00 no
C10 C9 H9 . 119.00 no
C10 C11 H11 . 119.00 no
C12 C11 H11 . 119.00 no
C12 C13 H13 . 119.00 no
C14 C13 H13 . 120.00 no
C13 C14 H14 . 120.00 no
C15 C14 H14 . 120.00 no
C14 C15 H15 . 119.00 no
C16 C15 H15 . 119.00 no
C15 C16 H16 . 119.00 no
C17 C16 H16 . 120.00 no
C18 C19 H19 . 119.00 no
C20 C19 H19 . 119.00 no
C19 C20 H20 . 120.00 no
C21 C20 H20 . 120.00 no
C20 C21 H21 . 120.00 no
C22 C21 H21 . 120.00 no
C21 C22 H22 . 120.00 no
C23 C22 H22 . 120.00 no
C24 C25 H25 . 119.00 no
C26 C25 H25 . 119.00 no
C25 C26 H26 . 120.00 no
C27 C26 H26 . 120.00 no
C26 C27 H27 . 121.00 no
C28 C27 H27 . 121.00 no
C27 C28 H28 . 120.00 no
C29 C28 H28 . 120.00 no
C30 C31 H31 . 120.00 no
C32 C31 H31 . 120.00 no
C31 C32 H32 . 120.00 no
C33 C32 H32 . 120.00 no
C32 C33 H33 . 119.00 no
C34 C33 H33 . 119.00 no
C34 C35 H35 . 119.00 no
C36 C35 H35 . 119.00 no
C35 C36 H36 . 120.00 no
C37 C36 H36 . 120.00 no
C36 C37 H37 . 120.00 no
C38 C37 H37 . 120.00 no
C37 C38 H38 . 119.00 no
C39 C38 H38 . 119.00 no
C40 C40 C41 3_556 90.7(5) no
C40 C41 C42 . 95.4(6) no
C41 C40 H40A . 114.00 no
C41 C40 H40B . 113.00 no
H40A C40 H40B . 111.00 no
C40 C40 H40A 3_556 114.00 no
C40 C40 H40B 3_556 114.00 no
C40 C41 H41A . 113.00 no
C40 C41 H41B . 113.00 no
C42 C41 H41A . 113.00 no
C42 C41 H41B . 113.00 no
H41A C41 H41B . 110.00 no
C41 C42 H42A . 110.00 no
C41 C42 H42B . 109.00 no
C41 C42 H42C . 109.00 no
H42A C42 H42B . 109.00 no
H42A C42 H42C . 110.00 no
H42B C42 H42C . 109.00 no

loop_
_geom_bond_atom_site_label_1
_geom_bond_atom_site_label_2
_geom_bond_site_symmetry_2
_geom_bond_distance
_geom_bond_publ_flag
O1 C1 . 1.204(3) no
O2 C23 . 1.363(4) no
O2 C24 . 1.365(6) no
N1 C1 . 1.375(3) no
N1 C3 . 1.475(3) no
N1 C30 . 1.430(3) no
C1 C2 . 1.540(3) no
C2 C3 . 1.600(3) no
C2 C18 . 1.490(3) no
C2 C29 . 1.516(3) no
C3 C4 . 1.512(3) no
C4 C5 . 1.424(3) no
C4 C17 . 1.414(3) no
C5 C6 . 1.431(3) no
C5 C10 . 1.435(3) no
C6 C7 . 1.361(4) no
C7 C8 . 1.398(4) no
C8 C9 . 1.338(4) no
C9 C10 . 1.437(4) no
C10 C11 . 1.369(3) no
C11 C12 . 1.402(4) no
C12 C13 . 1.412(4) no
C12 C17 . 1.430(3) no
C13 C14 . 1.353(4) no
C14 C15 . 1.405(4) no
C15 C16 . 1.358(4) no
C16 C17 . 1.438(3) no
C18 C19 . 1.389(4) no
C18 C23 . 1.388(4) no
C19 C20 . 1.377(4) no
C20 C21 . 1.353(6) no
C21 C22 . 1.373(6) no
C22 C23 . 1.395(5) no
C24 C25 . 1.405(6) no
C24 C29 . 1.400(5) no
C25 C26 . 1.324(11) no
C26 C27 . 1.392(10) no
C27 C28 . 1.400(7) no
C28 C29 . 1.384(4) no
C30 C31 . 1.360(4) no
C30 C39 . 1.436(3) no
C31 C32 . 1.409(4) no
C32 C33 . 1.344(5) no
C33 C34 . 1.401(5) no
C34 C35 . 1.418(4) no
C34 C39 . 1.420(3) no
C35 C36 . 1.358(6) no
C36 C37 . 1.392(5) no
C37 C38 . 1.366(4) no
C38 C39 . 1.410(4) no
C3 H3 . 0.9800 no
C6 H6 . 0.9300 no
C7 H7 . 0.9300 no
C8 H8 . 0.9300 no
C9 H9 . 0.9300 no
C11 H11 . 0.9300 no
C13 H13 . 0.9300 no
C14 H14 . 0.9300 no
C15 H15 . 0.9300 no
C16 H16 . 0.9300 no
C19 H19 . 0.9300 no
C20 H20 . 0.9300 no
C21 H21 . 0.9300 no
C22 H22 . 0.9300 no
C25 H25 . 0.9300 no
C26 H26 . 0.9300 no
C27 H27 . 0.9300 no
C28 H28 . 0.9300 no
C31 H31 . 0.9300 no
C32 H32 . 0.9300 no
C33 H33 . 0.9300 no
C35 H35 . 0.9300 no
C36 H36 . 0.9300 no
C37 H37 . 0.9300 no
C38 H38 . 0.9300 no
C40 C41 . 1.468(9) no
C40 C40 3_556 1.560(7) no
C41 C42 . 1.475(14) no
C40 H40A . 0.9700 no
C40 H40B . 0.9700 no
C41 H41A . 0.9700 no
C41 H41B . 0.9700 no
C42 H42A . 0.9600 no
C42 H42B . 0.9600 no
C42 H42C . 0.9600 no

loop_
_geom_contact_atom_site_label_1
_geom_contact_atom_site_label_2
_geom_contact_distance
_geom_contact_site_symmetry_2
_geom_contact_publ_flag
O1 C28 3.352(4) . no
O1 C38 3.074(3) . no
O1 H38 2.4100 . no
O1 H32 2.7900 2_555 no
O1 H22 2.7700 3_666 no
O1 H11 2.7600 4_554 no
O1 H13 2.8100 4_554 no
N1 C6 2.919(3) . no
N1 C28 3.435(4) . no
N1 H6 2.2600 . no
N1 H38 2.6600 . no
C1 C38 3.249(3) . no
C2 C16 3.388(3) . no
C4 C19 3.243(4) . no
C5 C30 3.592(3) . no
C5 C19 3.460(4) . no
C6 C39 3.486(3) . no
C6 C30 3.150(3) . no
C6 N1 2.919(3) . no
C6 C19 3.537(4) . no
C9 C42 3.558(10) 3_556 no
C10 C41 3.567(8) 3_556 no
C11 C40 3.580(6) 3_556 no
C14 C26 3.574(5) 3_656 no
C16 C29 3.555(4) . no
C16 C2 3.388(3) . no
C17 C18 3.544(3) . no
C18 C22 3.588(5) 3_666 no
C18 C17 3.544(3) . no
C19 C6 3.537(4) . no
C19 C5 3.460(4) . no
C19 C4 3.243(4) . no
C20 C24 3.544(4) 3_666 no
C21 C24 3.438(5) 3_666 no
C22 C18 3.588(5) 3_666 no
C24 C20 3.544(4) 3_666 no
C24 C21 3.438(5) 3_666 no
C26 C14 3.574(5) 3_656 no
C28 N1 3.435(4) . no
C28 O1 3.352(4) . no
C29 C16 3.555(4) . no
C30 C6 3.150(3) . no
C30 C5 3.592(3) . no
C38 C1 3.249(3) . no
C38 O1 3.074(3) . no
C39 C6 3.486(3) . no
C40 C11 3.580(6) 3_556 no
C41 C10 3.567(8) 3_556 no
C42 C9 3.558(10) 3_556 no
C1 H28 2.6100 . no
C1 H19 2.7400 . no
C1 H6 3.0100 . no
C1 H38 2.6400 . no
C2 H16 2.8100 . no
C3 H28 3.0200 . no
C3 H31 2.6500 . no
C3 H6 2.8400 . no
C3 H16 2.5000 . no
C3 H19 3.0900 . no
C4 H40B 2.8000 . no
C5 H41A 2.9600 3_556 no
C5 H19 3.0600 . no
C5 H40B 3.0700 . no
C6 H19 2.8100 . no
C9 H42C 2.9700 3_556 no
C9 H37 2.9800 3_566 no
C9 H41A 3.0700 3_556 no
C10 H41A 2.8500 3_556 no
C11 H40A 2.8200 3_556 no
C11 H28 3.0700 4_555 no
C12 H41B 2.9200 . no
C13 H21 3.0900 2_646 no
C13 H41B 2.9600 . no
C15 H35 3.0000 4_655 no
C16 H3 2.6100 . no
C16 H42B 2.8800 . no
C17 H40B 2.9400 . no
C17 H42B 3.0600 . no
C19 H7 2.9800 3_566 no
C24 H16 2.9000 . no
C26 H14 3.0200 3_656 no
C27 H14 3.0300 3_656 no
C28 H3 2.8300 . no
C29 H16 2.7100 . no
C30 H6 2.5300 . no
C30 H9 2.9700 4_554 no
C31 H40B 3.0900 . no
C31 H9 3.0100 4_554 no
C31 H3 2.8200 . no
C32 H9 2.9700 4_554 no
C33 H26 2.8700 1_455 no
C33 H9 2.9000 4_554 no
C34 H9 2.9100 4_554 no
C38 H6 2.7700 . no
C39 H6 2.7600 . no
C39 H9 2.9600 4_554 no
H3 C16 2.6100 . no
H3 H31 2.2300 . no
H3 H16 2.1400 . no
H3 C31 2.8200 . no
H3 C28 2.8300 . no
H6 C3 2.8400 . no
H6 C1 3.0100 . no
H6 C39 2.7600 . no
H6 C30 2.5300 . no
H6 C38 2.7700 . no
H6 N1 2.2600 . no
H6 H19 2.4800 . no
H6 H38 2.5100 . no
H7 H19 2.3400 3_566 no
H7 C19 2.9800 3_566 no
H9 H11 2.4100 . no
H9 C30 2.9700 4_555 no
H9 C31 3.0100 4_555 no
H9 C39 2.9600 4_555 no
H9 C34 2.9100 4_555 no
H9 C32 2.9700 4_555 no
H9 C33 2.9000 4_555 no
H11 H9 2.4100 . no
H11 H13 2.4400 . no
H11 O1 2.7600 4_555 no
H13 H11 2.4400 . no
H13 H21 2.5500 2_646 no
H13 O1 2.8100 4_555 no
H14 C27 3.0300 3_656 no
H14 C26 3.0200 3_656 no
H14 H36 2.5400 4_655 no
H16 C2 2.8100 . no
H16 C3 2.5000 . no
H16 H3 2.1400 . no
H16 C29 2.7100 . no
H16 C24 2.9000 . no
H19 C5 3.0600 . no
H19 C3 3.0900 . no
H19 H7 2.3400 3_566 no
H19 C6 2.8100 . no
H19 H6 2.4800 . no
H19 C1 2.7400 . no
H21 C13 3.0900 2_656 no
H21 H13 2.5500 2_656 no
H22 H33 2.5300 4_655 no
H22 O1 2.7700 3_666 no
H26 C33 2.8700 1_655 no
H28 C1 2.6100 . no
H28 C3 3.0200 . no
H28 C11 3.0700 4_554 no
H31 H40B 2.4900 . no
H31 H3 2.2300 . no
H31 C3 2.6500 . no
H32 O1 2.7900 2_545 no
H33 H35 2.4700 . no
H33 H22 2.5300 4_454 no
H35 H33 2.4700 . no
H35 C15 3.0000 4_454 no
H36 H14 2.5400 4_454 no
H37 C9 2.9800 3_566 no
H38 O1 2.4100 . no
H38 N1 2.6600 . no
H38 C1 2.6400 . no
H38 H6 2.5100 . no
H40A H42C 2.1100 . no
H40A C11 2.8200 3_556 no
H40A H41B 2.1500 3_556 no
H40B C4 2.8000 . no
H40B C5 3.0700 . no
H40B C17 2.9400 . no
H40B C31 3.0900 . no
H40B H31 2.4900 . no
H40B H42B 2.1500 . no
H40B H41A 2.1100 3_556 no
H41A C5 2.9600 3_556 no
H41A C9 3.0700 3_556 no
H41A C10 2.8500 3_556 no
H41A H40B 2.1100 3_556 no
H41B C12 2.9200 . no
H41B C13 2.9600 . no
H41B H40A 2.1500 3_556 no
H42B C16 2.8800 . no
H42B C17 3.0600 . no
H42B H40B 2.1500 . no
H42C H40A 2.1100 . no
H42C C9 2.9700 3_556 no

loop_
_geom_hbond_atom_site_label_D
_geom_hbond_atom_site_label_H
_geom_hbond_atom_site_label_A
_geom_hbond_site_symmetry_A
_geom_hbond_distance_DH
_geom_hbond_distance_HA
_geom_hbond_distance_DA
_geom_hbond_angle_DHA
_geom_hbond_publ_flag
C6 H6 N1 . 0.93 2.26 2.919(3) 128 yes
C38 H38 O1 . 0.93 2.41 3.074(3) 128 yes
C9 H9 Cg3 4_555 0.93 2.60 3.471(3) 156 yes
C40 H40B Cg1 1_555 0.97 2.82 3.572(6) 135 yes
C41 H41A Cg2 3_556 0.97 2.85 3.728(7) 150 yes

loop_
_geom_torsion_atom_site_label_1
_geom_torsion_atom_site_label_2
_geom_torsion_atom_site_label_3
_geom_torsion_atom_site_label_4
_geom_torsion_site_symmetry_1
_geom_torsion_site_symmetry_3
_geom_torsion_site_symmetry_4
_geom_torsion
_geom_torsion_publ_flag
C24 O2 C23 C18 . . . 13.2(4) no
C24 O2 C23 C22 . . . -166.5(3) no
C23 O2 C24 C25 . . . 166.1(3) no
C23 O2 C24 C29 . . . -13.7(5) no
C30 N1 C1 O1 . . . 14.4(4) no
C3 N1 C1 C2 . . . -1.87(17) no
C3 N1 C1 O1 . . . 174.3(3) no
C30 N1 C3 C2 . . . 164.1(2) no
C1 N1 C3 C4 . . . 125.6(2) no
C30 N1 C3 C4 . . . -72.1(3) no
C1 N1 C3 C2 . . . 1.79(17) no
C30 N1 C1 C2 . . . -161.8(2) no
C1 N1 C30 C39 . . . -48.7(3) no
C1 N1 C30 C31 . . . 134.7(3) no
C3 N1 C30 C39 . . . 156.6(2) no
C3 N1 C30 C31 . . . -20.1(3) no
N1 C1 C2 C29 . . . 115.22(19) no
N1 C1 C2 C3 . . . 1.72(16) no
N1 C1 C2 C18 . . . -115.2(2) no
O1 C1 C2 C18 . . . 68.8(3) no
O1 C1 C2 C29 . . . -60.8(3) no
O1 C1 C2 C3 . . . -174.3(3) no
C1 C2 C18 C23 . . . -144.4(2) no
C1 C2 C29 C28 . . . -33.8(3) no
C1 C2 C3 C4 . . . -125.4(2) no
C1 C2 C3 N1 . . . -1.60(15) no
C18 C2 C3 N1 . . . 115.6(2) no
C3 C2 C29 C24 . . . -120.1(3) no
C3 C2 C29 C28 . . . 59.4(3) no
C1 C2 C29 C24 . . . 146.7(2) no
C29 C2 C3 C4 . . . 124.1(2) no
C1 C2 C18 C19 . . . 36.3(3) no
C18 C2 C3 C4 . . . -8.2(3) no
C18 C2 C29 C24 . . . 14.5(3) no
C18 C2 C29 C28 . . . -166.1(2) no
C29 C2 C18 C23 . . . -15.2(3) no
C29 C2 C3 N1 . . . -112.1(2) no
C29 C2 C18 C19 . . . 165.6(2) no
C3 C2 C18 C23 . . . 118.2(3) no
C3 C2 C18 C19 . . . -61.1(3) no
C2 C3 C4 C17 . . . -81.8(2) no
N1 C3 C4 C5 . . . -5.6(3) no
N1 C3 C4 C17 . . . 172.24(19) no
C2 C3 C4 C5 . . . 100.3(3) no
C3 C4 C17 C16 . . . 6.3(3) no
C17 C4 C5 C10 . . . -5.5(3) no
C3 C4 C17 C12 . . . -174.3(2) no
C3 C4 C5 C6 . . . -7.7(4) no
C5 C4 C17 C12 . . . 3.7(3) no
C17 C4 C5 C6 . . . 174.5(2) no
C5 C4 C17 C16 . . . -175.7(2) no
C3 C4 C5 C10 . . . 172.3(2) no
C6 C5 C10 C9 . . . 3.5(3) no
C6 C5 C10 C11 . . . -177.1(2) no
C4 C5 C10 C11 . . . 2.9(3) no
C4 C5 C6 C7 . . . 176.8(2) no
C10 C5 C6 C7 . . . -3.2(4) no
C4 C5 C10 C9 . . . -176.5(2) no
C5 C6 C7 C8 . . . 0.8(4) no
C6 C7 C8 C9 . . . 1.4(4) no
C7 C8 C9 C10 . . . -1.0(4) no
C8 C9 C10 C5 . . . -1.5(4) no
C8 C9 C10 C11 . . . 179.0(3) no
C5 C10 C11 C12 . . . 1.6(4) no
C9 C10 C11 C12 . . . -178.9(2) no
C10 C11 C12 C13 . . . 177.8(2) no
C10 C11 C12 C17 . . . -3.4(4) no
C13 C12 C17 C4 . . . 179.5(2) no
C13 C12 C17 C16 . . . -1.0(3) no
C11 C12 C13 C14 . . . 179.1(3) no
C11 C12 C17 C16 . . . -179.8(2) no
C17 C12 C13 C14 . . . 0.3(4) no
C11 C12 C17 C4 . . . 0.7(3) no
C12 C13 C14 C15 . . . 0.6(4) no
C13 C14 C15 C16 . . . -0.7(4) no
C14 C15 C16 C17 . . . -0.1(4) no
C15 C16 C17 C4 . . . -179.6(2) no
C15 C16 C17 C12 . . . 0.9(4) no
C2 C18 C23 O2 . . . 2.0(4) no
C23 C18 C19 C20 . . . -1.5(4) no
C2 C18 C23 C22 . . . -178.3(3) no
C19 C18 C23 O2 . . . -178.8(3) no
C19 C18 C23 C22 . . . 1.0(4) no
C2 C18 C19 C20 . . . 177.8(3) no
C18 C19 C20 C21 . . . 0.8(5) no
C19 C20 C21 C22 . . . 0.4(5) no
C20 C21 C22 C23 . . . -0.9(6) no
C21 C22 C23 C18 . . . 0.2(5) no
C21 C22 C23 O2 . . . 179.9(3) no
C29 C24 C25 C26 . . . 0.0(6) no
O2 C24 C29 C2 . . . -0.8(4) no
O2 C24 C29 C28 . . . 179.7(3) no
O2 C24 C25 C26 . . . -179.8(4) no
C25 C24 C29 C2 . . . 179.4(3) no
C25 C24 C29 C28 . . . -0.1(5) no
C24 C25 C26 C27 . . . 0.8(8) no
C25 C26 C27 C28 . . . -1.3(7) no
C26 C27 C28 C29 . . . 1.2(6) no
C27 C28 C29 C2 . . . -180.0(3) no
C27 C28 C29 C24 . . . -0.5(5) no
N1 C30 C31 C32 . . . 179.8(2) no
C39 C30 C31 C32 . . . 3.2(4) no
N1 C30 C39 C34 . . . -179.5(2) no
N1 C30 C39 C38 . . . -2.5(3) no
C31 C30 C39 C34 . . . -2.9(3) no
C31 C30 C39 C38 . . . 174.1(2) no
C30 C31 C32 C33 . . . -0.6(4) no
C31 C32 C33 C34 . . . -2.1(5) no
C32 C33 C34 C35 . . . -176.8(3) no
C32 C33 C34 C39 . . . 2.3(4) no
C33 C34 C35 C36 . . . 177.3(3) no
C39 C34 C35 C36 . . . -1.8(4) no
C33 C34 C39 C30 . . . 0.2(3) no
C33 C34 C39 C38 . . . -177.0(2) no
C35 C34 C39 C30 . . . 179.3(2) no
C35 C34 C39 C38 . . . 2.1(4) no
C34 C35 C36 C37 . . . 0.3(5) no
C35 C36 C37 C38 . . . 1.0(5) no
C36 C37 C38 C39 . . . -0.6(4) no
C37 C38 C39 C30 . . . -177.9(3) no
C37 C38 C39 C34 . . . -1.0(4) no
C40 C40 C41 C42 3_556 . . 178.2(6) no
C41 C40 C40 C41 . 3_556 3_556 180.0(5) no
